data_7701366
loop_
_publ_author_name
'Gupta, Arvind Kumar Kumar'
'Orthaber, Andreas'

_publ_section_title
;
 Facile synthesis of silver alkynide cluster and coordination polymers
 using picolinic acid as co-ligand
;
_journal_name_full 'Dalton Transactions'
_journal_paper_doi 10.1039/C9DT03697K
_journal_year 2019
_chemical_formula_moiety 'C112 H184 Ag13 N4 O8 Si8, Cl O4'
_chemical_formula_sum 'C112 H184 Ag13 Cl N4 O12 Si8'
_chemical_formula_weight 3441.10
_space_group_crystal_system monoclinic
_space_group_IT_number 15
_space_group_name_Hall '-C 2yc'
_space_group_name_H-M_alt 'C 1 2/c 1'
_symmetry_space_group_name_Hall '-C 2yc'
_symmetry_space_group_name_H-M 'C 1 2/c 1'
_atom_sites_solution_hydrogens geom
_atom_sites_solution_primary dual
_audit_creation_date 2019-03-01
_audit_creation_method
;
Olex2 1.2
(compiled 2018.05.29 svn.r3508 for OlexSys, GUI svn.r5506)
;
_audit_update_record
;
2019-03-11 deposited with the CCDC.    2019-10-14 downloaded from the CCDC.
;
_cell_angle_alpha 90
_cell_angle_beta 91.7990(10)
_cell_angle_gamma 90
_cell_formula_units_Z 4
_cell_length_a 29.1488(6)
_cell_length_b 16.3089(4)
_cell_length_c 28.5179(6)
_cell_measurement_reflns_used 9935
_cell_measurement_temperature 150(2)
_cell_measurement_theta_max 27.39
_cell_measurement_theta_min 2.52
_cell_volume 13550.3(5)
_computing_cell_refinement 'Bruker SAINT'
_computing_data_collection 'Bruker APEX2'
_computing_data_reduction 'Bruker SAINT'
_computing_molecular_graphics 'Olex2 (Dolomanov et al., 2009)'
_computing_publication_material 'Olex2 (Dolomanov et al., 2009)'
_computing_structure_refinement 'ShelXL (Sheldrick, 2015)'
_computing_structure_solution 'ShelXT (Sheldrick, 2015)'
_diffrn_ambient_temperature 150.15
_diffrn_measured_fraction_theta_full 0.999
_diffrn_measured_fraction_theta_max 0.999
_diffrn_measurement_device_type 'Bruker APEX-II CCD'
_diffrn_measurement_method '\f and \w scans'
_diffrn_radiation_type MoK\a
_diffrn_radiation_wavelength 0.71073
_diffrn_reflns_av_R_equivalents 0.0354
_diffrn_reflns_av_unetI/netI 0.0293
_diffrn_reflns_Laue_measured_fraction_full 0.999
_diffrn_reflns_Laue_measured_fraction_max 0.999
_diffrn_reflns_limit_h_max 34
_diffrn_reflns_limit_h_min -34
_diffrn_reflns_limit_k_max 19
_diffrn_reflns_limit_k_min -19
_diffrn_reflns_limit_l_max 33
_diffrn_reflns_limit_l_min -33
_diffrn_reflns_number 56034
_diffrn_reflns_point_group_measured_fraction_full 0.999
_diffrn_reflns_point_group_measured_fraction_max 0.999
_diffrn_reflns_theta_full 24.998
_diffrn_reflns_theta_max 24.998
_diffrn_reflns_theta_min 2.007
_exptl_absorpt_coefficient_mu 1.975
_exptl_absorpt_correction_T_max 0.7457
_exptl_absorpt_correction_T_min 0.6140
_exptl_absorpt_correction_type multi-scan
_exptl_absorpt_process_details SADABS
_exptl_crystal_colour Colourless
_exptl_crystal_density_diffrn 1.687
_exptl_crystal_description Prism
_exptl_crystal_F_000 6880
_exptl_crystal_size_max 0.36
_exptl_crystal_size_mid 0.25
_exptl_crystal_size_min 0.16
_refine_diff_density_max 0.734
_refine_diff_density_min -0.747
_refine_diff_density_rms 0.096
_refine_ls_extinction_method none
_refine_ls_goodness_of_fit_ref 1.049
_refine_ls_hydrogen_treatment constr
_refine_ls_matrix_type full
_refine_ls_number_parameters 754
_refine_ls_number_reflns 11916
_refine_ls_number_restraints 115
_refine_ls_restrained_S_all 1.064
_refine_ls_R_factor_all 0.0473
_refine_ls_R_factor_gt 0.0335
_refine_ls_shift/su_max 0.003
_refine_ls_shift/su_mean 0.000
_refine_ls_structure_factor_coef Fsqd
_refine_ls_weighting_details 'w=1/[\s^2^(Fo^2^)+(0.0348P)^2^+63.2492P] where P=(Fo^2^+2Fc^2^)/3'
_refine_ls_weighting_scheme calc
_refine_ls_wR_factor_gt 0.0776
_refine_ls_wR_factor_ref 0.0859
_reflns_Friedel_coverage 0.000
_reflns_number_gt 9652
_reflns_number_total 11916
_reflns_threshold_expression 'I > 2\s(I)'
_cod_data_source_file c9dt03697k2.cif
_cod_data_source_block ag_ag_85_0m_a
_cod_database_code 7701366
_shelx_shelxl_version_number 2018/1
_shelx_space_group_comment
;
The symmetry employed for this shelxl refinement is uniquely defined
by the following loop, which should always be used as a source of
symmetry information in preference to the above space-group names.
They are only intended as comments.
;
_olex2_refinement_description
;
1. Fixed Uiso
 At 1.2 times of:
  All C(H) groups
 At 1.5 times of:
  All C(H,H,H) groups
2. Restrained distances
 C81-C82 = C81-C83
 1.58 with sigma of 0.02
 Si3-C81 \\sim Si3-C81A
 with sigma of 0.02
 C81-C82 \\sim C81A-C82A
 with sigma of 0.02
 C81-C83 \\sim C81A-C83A
 with sigma of 0.02
 Si3-C82 \\sim Si3-C82A
 with sigma of 0.04
 Si3-C83 \\sim Si3-C83A
 with sigma of 0.04
 C82-C83 \\sim C82A-C83A
 with sigma of 0.04
 Cl2-O5 \\sim Cl2-O6 \\sim Cl2-O7 \\sim Cl2-O8
 with sigma of 0.02
 O5-O7 \\sim O6-O8 \\sim O5-O8 \\sim O6-O7 \\sim O5-O6 \\sim O7-O8
 with sigma of 0.04
3. Uiso/Uaniso restraints and constraints
Cl2 \\sim O5 \\sim O6 \\sim O7 \\sim O8: within 2A with sigma of 0.04 and sigma
for terminal atoms of 0.08
Uanis(C82) \\sim Ueq, Uanis(C83) \\sim Ueq: with sigma of 0.002 and sigma for
terminal atoms of 0.004
Uanis(O6) \\sim Ueq, Uanis(O5) \\sim Ueq, Uanis(O7) \\sim Ueq, Uanis(O8) \\sim
Ueq: with sigma of 0.02 and sigma for terminal atoms of 0.06
4. Rigid body (RIGU) restrains
 Cl2, O5, O6, O7, O8
 with sigma for 1-2 distances of 0.004 and sigma for 1-3 distances of 0.004
 O6, Cl2, O5, O7, O8
 with sigma for 1-2 distances of 0.004 and sigma for 1-3 distances of 0.004
5. Others
 Sof(C82A)=Sof(H82D)=Sof(H82E)=Sof(H82F)=Sof(C81A)=Sof(H81A)=Sof(C83A)=
 Sof(H83D)=Sof(H83E)=Sof(H83F)=1-FVAR(1)
 Sof(C81)=Sof(H81)=Sof(C82)=Sof(H82A)=Sof(H82B)=Sof(H82C)=Sof(C83)=Sof(H83A)=
 Sof(H83B)=Sof(H83C)=FVAR(1)
 Fixed Sof: Cl2(0.5) O5(0.5) O6(0.5) O7(0.5) O8(0.5)
6.a Ternary CH refined with riding coordinates:
 C11(H11), C21(H21), C31(H31), C41(H41), C51(H51), C61(H61), C71(H71),
 C81(H81), C91(H91), C101(H101), C111(H111), C121(H121), C81A(H81A)
6.b Aromatic/amide H refined with riding coordinates:
 C3L(H3L), C4L(H4L), C5L(H5L), C6L(H6L), C9L(H9L), C10L(H10L), C11L(H11L),
 C12L(H12L)
6.c Idealised Me refined as rotating group:
 C12(H12A,H12B,H12C), C13(H13A,H13B,H13C), C22(H22A,H22B,H22C), C23(H23A,H23B,
 H23C), C32(H32A,H32B,H32C), C33(H33A,H33B,H33C), C42(H42A,H42B,H42C), C43(H43A,
 H43B,H43C), C52(H52A,H52B,H52C), C53(H53A,H53B,H53C), C62(H62A,H62B,H62C),
 C63(H63A,H63B,H63C), C72(H72A,H72B,H72C), C73(H73A,H73B,H73C), C92(H92A,H92B,
 H92C), C93(H93A,H93B,H93C), C102(H10A,H10B,H10C), C103(H10D,H10E,H10F),
 C112(H11A,H11B,H11C), C113(H11D,H11E,H11F), C122(H12D,H12E,H12F), C123(H12G,
 H12H,H12I), C82(H82A,H82B,H82C), C83(H83A,H83B,H83C), C82A(H82D,H82E,H82F),
 C83A(H83D,H83E,H83F)
;
_olex2_submission_special_instructions 'No special instructions were received'

loop_
_space_group_symop_operation_xyz
'x, y, z'
'-x, y, -z+1/2'
'x+1/2, y+1/2, z'
'-x+1/2, y+1/2, -z+1/2'
'-x, -y, -z'
'x, -y, z-1/2'
'-x+1/2, -y+1/2, -z'
'x+1/2, -y+1/2, z-1/2'

loop_
_atom_site_label
_atom_site_type_symbol
_atom_site_fract_x
_atom_site_fract_y
_atom_site_fract_z
_atom_site_U_iso_or_equiv
_atom_site_adp_type
_atom_site_occupancy
_atom_site_site_symmetry_order
_atom_site_calc_flag
_atom_site_refinement_flags_posn
_atom_site_refinement_flags_adp
_atom_site_refinement_flags_occupancy
_atom_site_disorder_assembly
_atom_site_disorder_group
Ag1 Ag 0.66433(2) 0.16976(2) 0.44808(2) 0.04636(11) Uani 1 1 d . . . . .
Ag2 Ag 0.74166(2) 0.10894(2) 0.38217(2) 0.03027(9) Uani 1 1 d . . . . .
Ag3 Ag 0.70481(2) 0.27324(2) 0.35018(2) 0.04058(10) Uani 1 1 d . . . . .
Ag4 Ag 0.77966(2) 0.33702(2) 0.41769(2) 0.03924(10) Uani 1 1 d . . . . .
Ag5 Ag 0.750000 0.250000 0.500000 0.05010(16) Uani 1 2 d S T P . .
Ag6 Ag 0.69898(2) 0.39765(2) 0.52494(2) 0.04030(10) Uani 1 1 d . . . . .
Ag7 Ag 0.66431(2) 0.30750(2) 0.62122(2) 0.04598(11) Uani 1 1 d . . . . .
Si1 Si 0.57257(4) 0.15571(8) 0.34054(5) 0.0375(3) Uani 1 1 d . . . . .
C1 C 0.67416(14) 0.1424(3) 0.36937(16) 0.0314(10) Uani 1 1 d . . . . .
C2 C 0.63320(15) 0.1525(3) 0.36243(17) 0.0336(10) Uani 1 1 d . . . . .
C11 C 0.54270(17) 0.0637(3) 0.3646(2) 0.0507(14) Uani 1 1 d . . . . .
H11 H 0.563981 0.016253 0.360646 0.061 Uiso 1 1 calc R . . . .
C12 C 0.4981(2) 0.0424(4) 0.3362(3) 0.0717(19) Uani 1 1 d . . . . .
H12A H 0.483696 -0.005807 0.349997 0.108 Uiso 1 1 calc GR . . . .
H12B H 0.505504 0.030613 0.303592 0.108 Uiso 1 1 calc GR . . . .
H12C H 0.476898 0.088982 0.337036 0.108 Uiso 1 1 calc GR . . . .
C13 C 0.5333(2) 0.0690(4) 0.4174(2) 0.0728(19) Uani 1 1 d . . . . .
H13A H 0.510043 0.111094 0.422603 0.109 Uiso 1 1 calc GR . . . .
H13B H 0.561714 0.083276 0.434720 0.109 Uiso 1 1 calc GR . . . .
H13C H 0.522136 0.015829 0.428313 0.109 Uiso 1 1 calc GR . . . .
C21 C 0.57551(16) 0.1458(3) 0.27449(19) 0.0455(13) Uani 1 1 d . . . . .
H21 H 0.543143 0.143603 0.261844 0.055 Uiso 1 1 calc R . . . .
C22 C 0.5985(2) 0.0660(4) 0.2602(2) 0.0631(17) Uani 1 1 d . . . . .
H22A H 0.598787 0.062496 0.225915 0.095 Uiso 1 1 calc GR . . . .
H22B H 0.581349 0.019385 0.272513 0.095 Uiso 1 1 calc GR . . . .
H22C H 0.630060 0.064696 0.273035 0.095 Uiso 1 1 calc GR . . . .
C23 C 0.59799(19) 0.2187(4) 0.2517(2) 0.0551(15) Uani 1 1 d . . . . .
H23A H 0.629711 0.223862 0.263760 0.083 Uiso 1 1 calc GR . . . .
H23B H 0.580948 0.268681 0.258978 0.083 Uiso 1 1 calc GR . . . .
H23C H 0.597852 0.210763 0.217643 0.083 Uiso 1 1 calc GR . . . .
C31 C 0.54874(16) 0.2587(3) 0.35517(19) 0.0432(12) Uani 1 1 d . . . . .
H31 H 0.570175 0.299413 0.341452 0.052 Uiso 1 1 calc R . . . .
C32 C 0.50176(19) 0.2747(4) 0.3307(3) 0.073(2) Uani 1 1 d . . . . .
H32A H 0.478588 0.239232 0.344486 0.110 Uiso 1 1 calc GR . . . .
H32B H 0.503601 0.262672 0.297159 0.110 Uiso 1 1 calc GR . . . .
H32C H 0.493167 0.332210 0.334956 0.110 Uiso 1 1 calc GR . . . .
C33 C 0.5477(2) 0.2793(4) 0.4077(2) 0.0589(16) Uani 1 1 d . . . . .
H33A H 0.539047 0.336881 0.411637 0.088 Uiso 1 1 calc GR . . . .
H33B H 0.578147 0.269944 0.422279 0.088 Uiso 1 1 calc GR . . . .
H33C H 0.525199 0.244111 0.422780 0.088 Uiso 1 1 calc GR . . . .
Si2 Si 0.89492(4) -0.03090(8) 0.42288(4) 0.0304(3) Uani 1 1 d . . . . .
C3 C 0.80655(14) 0.0629(3) 0.39698(15) 0.0281(9) Uani 1 1 d . . . . .
C4 C 0.84164(14) 0.0305(3) 0.41157(15) 0.0301(10) Uani 1 1 d . . . . .
C41 C 0.89833(17) -0.1034(3) 0.37186(17) 0.0433(12) Uani 1 1 d . . . . .
H41 H 0.927387 -0.135467 0.376310 0.052 Uiso 1 1 calc R . . . .
C42 C 0.9013(2) -0.0579(4) 0.32592(18) 0.0598(16) Uani 1 1 d . . . . .
H42A H 0.906903 -0.096999 0.300640 0.090 Uiso 1 1 calc GR . . . .
H42B H 0.926554 -0.018258 0.328072 0.090 Uiso 1 1 calc GR . . . .
H42C H 0.872391 -0.028880 0.319239 0.090 Uiso 1 1 calc GR . . . .
C43 C 0.8588(2) -0.1650(4) 0.3699(2) 0.0713(18) Uani 1 1 d . . . . .
H43A H 0.829540 -0.135516 0.367899 0.107 Uiso 1 1 calc GR . . . .
H43B H 0.860014 -0.198862 0.398329 0.107 Uiso 1 1 calc GR . . . .
H43C H 0.861577 -0.200201 0.342291 0.107 Uiso 1 1 calc GR . . . .
C51 C 0.94304(15) 0.0456(3) 0.42377(19) 0.0414(12) Uani 1 1 d . . . . .
H51 H 0.935619 0.085076 0.397778 0.050 Uiso 1 1 calc R . . . .
C52 C 0.94418(18) 0.0961(3) 0.4686(2) 0.0600(17) Uani 1 1 d . . . . .
H52A H 0.953666 0.061224 0.495115 0.090 Uiso 1 1 calc GR . . . .
H52B H 0.913539 0.118371 0.473814 0.090 Uiso 1 1 calc GR . . . .
H52C H 0.966072 0.141293 0.465651 0.090 Uiso 1 1 calc GR . . . .
C53 C 0.99022(17) 0.0110(4) 0.4136(2) 0.0590(16) Uani 1 1 d . . . . .
H53A H 1.012422 0.055903 0.411892 0.088 Uiso 1 1 calc GR . . . .
H53B H 0.988769 -0.018475 0.383639 0.088 Uiso 1 1 calc GR . . . .
H53C H 0.999826 -0.026859 0.438753 0.088 Uiso 1 1 calc GR . . . .
C61 C 0.89222(17) -0.0865(3) 0.48049(17) 0.0415(12) Uani 1 1 d . . . . .
H61 H 0.899933 -0.045004 0.505309 0.050 Uiso 1 1 calc R . . . .
C62 C 0.8460(2) -0.1205(4) 0.4921(2) 0.0657(17) Uani 1 1 d . . . . .
H62A H 0.837328 -0.163577 0.469509 0.099 Uiso 1 1 calc GR . . . .
H62B H 0.823065 -0.076495 0.490420 0.099 Uiso 1 1 calc GR . . . .
H62C H 0.847326 -0.143568 0.523809 0.099 Uiso 1 1 calc GR . . . .
C63 C 0.92903(19) -0.1531(4) 0.4852(2) 0.0588(16) Uani 1 1 d . . . . .
H63A H 0.927146 -0.179687 0.515901 0.088 Uiso 1 1 calc GR . . . .
H63B H 0.959437 -0.128359 0.482308 0.088 Uiso 1 1 calc GR . . . .
H63C H 0.924078 -0.194061 0.460380 0.088 Uiso 1 1 calc GR . . . .
Si3 Si 0.80177(6) 0.26959(10) 0.24425(5) 0.0475(4) Uani 1 1 d D . . . .
C5 C 0.78353(17) 0.2935(3) 0.34853(17) 0.0395(11) Uani 1 1 d . . . . .
C6 C 0.79079(16) 0.2796(3) 0.30807(18) 0.0379(11) Uani 1 1 d . . . . .
C71 C 0.8647(2) 0.2675(5) 0.2370(2) 0.075(2) Uani 1 1 d . . . . .
H71 H 0.876209 0.218735 0.255022 0.090 Uiso 1 1 calc R . . . .
C72 C 0.8773(3) 0.2519(7) 0.1850(3) 0.123(4) Uani 1 1 d . . . . .
H72A H 0.870627 0.301149 0.166339 0.184 Uiso 1 1 calc GR . . . .
H72B H 0.859183 0.205836 0.172399 0.184 Uiso 1 1 calc GR . . . .
H72C H 0.910058 0.238827 0.183608 0.184 Uiso 1 1 calc GR . . . .
C73 C 0.8893(2) 0.3408(5) 0.2583(3) 0.104(3) Uani 1 1 d . . . . .
H73A H 0.922533 0.331350 0.258433 0.156 Uiso 1 1 calc GR . . . .
H73B H 0.879544 0.348769 0.290535 0.156 Uiso 1 1 calc GR . . . .
H73C H 0.881872 0.389872 0.239709 0.156 Uiso 1 1 calc GR . . . .
C81 C 0.7685(5) 0.3469(10) 0.2085(7) 0.057(6) Uani 0.477(11) 1 d D . . A 1
H81 H 0.760869 0.321997 0.177166 0.068 Uiso 0.477(11) 1 calc R . . A 1
C91 C 0.7774(3) 0.1693(4) 0.2235(2) 0.075(2) Uani 1 1 d . . . . .
H91 H 0.783529 0.165623 0.189220 0.090 Uiso 1 1 calc R . . . .
C92 C 0.7251(3) 0.1618(5) 0.2281(3) 0.093(3) Uani 1 1 d . . . . .
H92A H 0.715074 0.107079 0.217968 0.140 Uiso 1 1 calc GR . . . .
H92B H 0.709671 0.203323 0.208349 0.140 Uiso 1 1 calc GR . . . .
H92C H 0.717174 0.170336 0.260882 0.140 Uiso 1 1 calc GR . . . .
C93 C 0.8026(3) 0.0978(5) 0.2469(3) 0.111(3) Uani 1 1 d . . . . .
H93A H 0.795511 0.096215 0.280271 0.167 Uiso 1 1 calc GR . . . .
H93B H 0.835723 0.104595 0.243634 0.167 Uiso 1 1 calc GR . . . .
H93C H 0.792676 0.046376 0.231927 0.167 Uiso 1 1 calc GR . . . .
Si4 Si 0.81229(5) 0.53967(8) 0.46443(6) 0.0455(4) Uani 1 1 d . . . . .
C7 C 0.77266(15) 0.3725(3) 0.49475(15) 0.0302(10) Uani 1 1 d . . . . .
C8 C 0.78983(14) 0.4363(3) 0.48138(16) 0.0313(10) Uani 1 1 d . . . . .
C101 C 0.7628(2) 0.5880(3) 0.4315(2) 0.0579(16) Uani 1 1 d . . . . .
H101 H 0.737172 0.589912 0.454069 0.070 Uiso 1 1 calc R . . . .
C102 C 0.7440(2) 0.5414(4) 0.3893(3) 0.081(2) Uani 1 1 d . . . . .
H10A H 0.715073 0.566338 0.378266 0.122 Uiso 1 1 calc GR . . . .
H10B H 0.738669 0.484199 0.398033 0.122 Uiso 1 1 calc GR . . . .
H10C H 0.766254 0.543559 0.364241 0.122 Uiso 1 1 calc GR . . . .
C103 C 0.7713(3) 0.6769(4) 0.4176(3) 0.113(3) Uani 1 1 d . . . . .
H10D H 0.795636 0.678924 0.394693 0.169 Uiso 1 1 calc GR . . . .
H10E H 0.780575 0.708646 0.445429 0.169 Uiso 1 1 calc GR . . . .
H10F H 0.743016 0.700175 0.403563 0.169 Uiso 1 1 calc GR . . . .
C111 C 0.8248(2) 0.5974(3) 0.5202(3) 0.0662(19) Uani 1 1 d . . . . .
H111 H 0.835236 0.653195 0.510672 0.079 Uiso 1 1 calc R . . . .
C112 C 0.7831(3) 0.6101(5) 0.5489(3) 0.098(3) Uani 1 1 d . . . . .
H11A H 0.772859 0.557277 0.561101 0.147 Uiso 1 1 calc GR . . . .
H11B H 0.758515 0.634382 0.529177 0.147 Uiso 1 1 calc GR . . . .
H11C H 0.790729 0.647055 0.575083 0.147 Uiso 1 1 calc GR . . . .
C113 C 0.8634(3) 0.5611(5) 0.5498(3) 0.101(3) Uani 1 1 d . . . . .
H11D H 0.870161 0.597049 0.576664 0.151 Uiso 1 1 calc GR . . . .
H11E H 0.890733 0.555843 0.530933 0.151 Uiso 1 1 calc GR . . . .
H11F H 0.854272 0.506910 0.561045 0.151 Uiso 1 1 calc GR . . . .
C121 C 0.8669(2) 0.5252(4) 0.4328(3) 0.073(2) Uani 1 1 d . . . . .
H121 H 0.887096 0.491069 0.454019 0.088 Uiso 1 1 calc R . . . .
C122 C 0.8640(2) 0.4806(5) 0.3872(3) 0.090(2) Uani 1 1 d . . . . .
H12D H 0.848323 0.515054 0.363528 0.135 Uiso 1 1 calc GR . . . .
H12E H 0.846700 0.429564 0.390973 0.135 Uiso 1 1 calc GR . . . .
H12F H 0.894984 0.467756 0.377069 0.135 Uiso 1 1 calc GR . . . .
C123 C 0.8925(3) 0.6061(5) 0.4262(5) 0.162(6) Uani 1 1 d . . . . .
H12G H 0.923512 0.594727 0.415549 0.243 Uiso 1 1 calc GR . . . .
H12H H 0.894497 0.635688 0.456111 0.243 Uiso 1 1 calc GR . . . .
H12I H 0.875942 0.639653 0.402746 0.243 Uiso 1 1 calc GR . . . .
C1L C 0.61586(17) 0.2128(3) 0.53372(19) 0.0414(12) Uani 1 1 d . . . . .
C2L C 0.58016(17) 0.2140(3) 0.5718(2) 0.0465(13) Uani 1 1 d . . . . .
C3L C 0.53804(19) 0.1766(4) 0.5642(2) 0.0668(17) Uani 1 1 d . . . . .
H3L H 0.531601 0.147205 0.535980 0.080 Uiso 1 1 calc R . . . .
C4L C 0.5055(2) 0.1824(5) 0.5980(3) 0.085(2) Uani 1 1 d . . . . .
H4L H 0.476264 0.157563 0.593361 0.102 Uiso 1 1 calc R . . . .
C5L C 0.5159(2) 0.2240(5) 0.6380(3) 0.077(2) Uani 1 1 d . . . . .
H5L H 0.493869 0.229268 0.661693 0.093 Uiso 1 1 calc R . . . .
C6L C 0.55864(19) 0.2586(4) 0.6439(2) 0.0549(15) Uani 1 1 d . . . . .
H6L H 0.565648 0.286873 0.672394 0.066 Uiso 1 1 calc R . . . .
C7L C 0.66127(15) 0.3874(3) 0.42736(15) 0.0328(10) Uani 1 1 d . . . . .
C8L C 0.64101(14) 0.4185(3) 0.38185(15) 0.0297(10) Uani 1 1 d . . . . .
C9L C 0.60903(16) 0.4816(3) 0.38153(17) 0.0431(12) Uani 1 1 d . . . . .
H9L H 0.600480 0.505957 0.410216 0.052 Uiso 1 1 calc R . . . .
C10L C 0.58968(17) 0.5088(3) 0.33972(18) 0.0474(13) Uani 1 1 d . . . . .
H10L H 0.567118 0.550900 0.339135 0.057 Uiso 1 1 calc R . . . .
C11L C 0.60389(18) 0.4736(3) 0.29879(18) 0.0469(13) Uani 1 1 d . . . . .
H11L H 0.591532 0.491326 0.269283 0.056 Uiso 1 1 calc R . . . .
C12L C 0.63621(17) 0.4124(3) 0.30130(16) 0.0404(12) Uani 1 1 d . . . . .
H12L H 0.646215 0.389049 0.272853 0.049 Uiso 1 1 calc R . . . .
N1 N 0.59093(13) 0.2544(3) 0.61169(15) 0.0426(10) Uani 1 1 d . . . . .
N2 N 0.65442(12) 0.3837(2) 0.34207(13) 0.0323(8) Uani 1 1 d . . . . .
O1 O 0.65143(11) 0.2555(2) 0.54005(12) 0.0436(8) Uani 1 1 d . . . . .
O2 O 0.60665(12) 0.1684(3) 0.49911(13) 0.0563(10) Uani 1 1 d . . . . .
O3 O 0.65483(12) 0.4322(2) 0.46225(12) 0.0540(10) Uani 1 1 d . . . . .
O4 O 0.68356(10) 0.32225(19) 0.42809(10) 0.0346(7) Uani 1 1 d . . . . .
C82 C 0.7240(4) 0.3696(7) 0.2312(4) 0.053(4) Uani 0.477(11) 1 d D U . A 1
H82A H 0.703496 0.321937 0.230810 0.080 Uiso 0.477(11) 1 calc GR . . A 1
H82B H 0.709308 0.414713 0.213710 0.080 Uiso 0.477(11) 1 calc GR . . A 1
H82C H 0.730405 0.386671 0.263656 0.080 Uiso 0.477(11) 1 calc GR . . A 1
C83 C 0.7954(5) 0.4259(8) 0.2005(6) 0.075(5) Uani 0.477(11) 1 d D U . A 1
H83A H 0.804195 0.450516 0.230785 0.112 Uiso 0.477(11) 1 calc GR . . A 1
H83B H 0.776190 0.464538 0.182281 0.112 Uiso 0.477(11) 1 calc GR . . A 1
H83C H 0.823078 0.413435 0.183149 0.112 Uiso 0.477(11) 1 calc GR . . A 1
C82A C 0.7790(9) 0.4411(9) 0.2452(8) 0.168(12) Uani 0.523(11) 1 d D . . A 2
H82D H 0.773458 0.433426 0.278600 0.252 Uiso 0.523(11) 1 calc GR . . A 2
H82E H 0.757363 0.481799 0.232111 0.252 Uiso 0.523(11) 1 calc GR . . A 2
H82F H 0.810468 0.460406 0.241299 0.252 Uiso 0.523(11) 1 calc GR . . A 2
C81A C 0.7724(8) 0.3632(10) 0.2205(6) 0.073(8) Uani 0.523(11) 1 d D . . A 2
H81A H 0.739317 0.350893 0.225455 0.087 Uiso 0.523(11) 1 calc R . . A 2
C83A C 0.7741(5) 0.3711(9) 0.1678(4) 0.084(5) Uani 0.523(11) 1 d D . . A 2
H83D H 0.805744 0.381641 0.158899 0.127 Uiso 0.523(11) 1 calc GR . . A 2
H83E H 0.754437 0.416684 0.157285 0.127 Uiso 0.523(11) 1 calc GR . . A 2
H83F H 0.763171 0.320120 0.153110 0.127 Uiso 0.523(11) 1 calc GR . . A 2
Cl2 Cl 1.0018(4) 0.1265(2) 0.2524(5) 0.0713(13) Uani 0.5 1 d D U . B -1
O5 O 1.0173(6) 0.2051(8) 0.2546(7) 0.227(10) Uani 0.5 1 d D U . B -1
O6 O 1.0014(5) 0.1041(10) 0.2983(4) 0.143(6) Uani 0.5 1 d D U . B -1
O7 O 1.0165(6) 0.0713(11) 0.2212(6) 0.182(9) Uani 0.5 1 d D U . B -1
O8 O 0.9549(3) 0.1349(7) 0.2422(6) 0.124(5) Uani 0.5 1 d D U . B -1

loop_
_atom_site_aniso_label
_atom_site_aniso_U_11
_atom_site_aniso_U_22
_atom_site_aniso_U_33
_atom_site_aniso_U_23
_atom_site_aniso_U_13
_atom_site_aniso_U_12
Ag1 0.0603(3) 0.0462(2) 0.0328(2) -0.00051(17) 0.00442(18) 0.01269(19)
Ag2 0.02302(17) 0.03643(18) 0.03103(19) -0.00142(15) -0.00457(14) 0.00837(13)
Ag3 0.0490(2) 0.0372(2) 0.0356(2) -0.00190(16) 0.00314(17) 0.00607(16)
Ag4 0.0453(2) 0.0427(2) 0.0303(2) -0.00352(16) 0.00965(16) 0.00073(16)
Ag5 0.0927(5) 0.0239(3) 0.0347(3) -0.0027(2) 0.0174(3) -0.0150(3)
Ag6 0.0382(2) 0.0581(2) 0.02449(19) -0.00092(17) -0.00062(15) 0.00408(17)
Ag7 0.0467(2) 0.0389(2) 0.0532(3) -0.00445(18) 0.01544(19) -0.00033(17)
Si1 0.0214(6) 0.0375(7) 0.0532(9) -0.0077(6) -0.0063(6) 0.0048(5)
C1 0.028(2) 0.032(2) 0.034(3) -0.008(2) -0.003(2) 0.0018(18)
C2 0.029(2) 0.030(2) 0.042(3) -0.005(2) -0.004(2) 0.0050(18)
C11 0.039(3) 0.050(3) 0.063(4) 0.001(3) -0.008(3) -0.006(2)
C12 0.052(4) 0.070(4) 0.092(5) 0.013(4) -0.014(3) -0.027(3)
C13 0.066(4) 0.074(4) 0.078(5) 0.011(4) -0.009(4) -0.014(3)
C21 0.029(2) 0.050(3) 0.057(3) -0.010(3) -0.007(2) 0.004(2)
C22 0.060(4) 0.065(4) 0.064(4) -0.025(3) -0.003(3) 0.016(3)
C23 0.048(3) 0.065(4) 0.052(3) -0.003(3) -0.007(3) 0.003(3)
C31 0.027(2) 0.045(3) 0.058(3) -0.005(3) -0.001(2) 0.008(2)
C32 0.041(3) 0.078(4) 0.098(5) -0.029(4) -0.019(3) 0.031(3)
C33 0.057(4) 0.054(3) 0.065(4) -0.019(3) 0.005(3) 0.015(3)
Si2 0.0247(6) 0.0390(7) 0.0275(7) -0.0046(5) -0.0014(5) 0.0120(5)
C3 0.027(2) 0.031(2) 0.026(2) -0.0018(19) -0.0020(18) 0.0058(18)
C4 0.028(2) 0.037(2) 0.024(2) -0.007(2) -0.0006(19) 0.0057(19)
C41 0.044(3) 0.050(3) 0.036(3) -0.008(2) 0.000(2) 0.016(2)
C42 0.073(4) 0.076(4) 0.031(3) -0.006(3) 0.006(3) 0.022(3)
C43 0.090(5) 0.061(4) 0.063(4) -0.023(3) -0.001(4) -0.009(3)
C51 0.028(2) 0.041(3) 0.055(3) -0.001(2) -0.008(2) 0.009(2)
C52 0.042(3) 0.052(3) 0.084(5) -0.011(3) -0.024(3) 0.007(3)
C53 0.030(3) 0.063(4) 0.084(5) 0.003(3) 0.002(3) 0.010(3)
C61 0.043(3) 0.048(3) 0.033(3) 0.004(2) 0.004(2) 0.013(2)
C62 0.060(4) 0.080(4) 0.058(4) 0.022(3) 0.021(3) 0.018(3)
C63 0.052(3) 0.063(4) 0.061(4) 0.023(3) -0.003(3) 0.019(3)
Si3 0.0602(9) 0.0510(9) 0.0320(8) 0.0090(7) 0.0105(7) 0.0108(7)
C5 0.044(3) 0.041(3) 0.034(3) 0.001(2) 0.008(2) 0.002(2)
C6 0.040(3) 0.036(3) 0.037(3) 0.004(2) 0.005(2) 0.006(2)
C71 0.063(4) 0.093(5) 0.071(5) 0.034(4) 0.021(4) 0.021(4)
C72 0.091(6) 0.204(11) 0.076(6) 0.022(6) 0.046(5) 0.048(7)
C73 0.063(5) 0.089(6) 0.159(9) 0.055(6) 0.002(5) -0.008(4)
C81 0.044(9) 0.078(12) 0.049(12) 0.005(9) -0.010(8) 0.006(8)
C91 0.105(6) 0.079(5) 0.043(4) -0.012(3) 0.017(4) -0.004(4)
C92 0.095(6) 0.121(7) 0.065(5) -0.014(5) 0.005(4) -0.031(5)
C93 0.153(9) 0.065(5) 0.118(7) -0.019(5) 0.030(6) 0.021(5)
Si4 0.0364(7) 0.0259(7) 0.0747(11) 0.0080(7) 0.0072(7) -0.0037(5)
C7 0.037(2) 0.025(2) 0.028(2) 0.0004(19) 0.001(2) -0.0002(19)
C8 0.028(2) 0.030(2) 0.036(3) -0.002(2) 0.003(2) 0.0036(19)
C101 0.058(4) 0.046(3) 0.070(4) 0.020(3) 0.012(3) 0.006(3)
C102 0.073(4) 0.051(4) 0.118(6) 0.034(4) -0.027(4) -0.012(3)
C103 0.165(9) 0.034(4) 0.136(8) 0.016(4) -0.052(7) -0.006(4)
C111 0.059(4) 0.034(3) 0.105(5) -0.004(3) -0.020(4) -0.004(3)
C112 0.108(6) 0.084(5) 0.102(6) -0.037(5) -0.009(5) 0.003(5)
C113 0.106(6) 0.066(5) 0.129(7) -0.009(5) -0.042(5) -0.007(4)
C121 0.049(4) 0.042(3) 0.131(7) 0.009(4) 0.026(4) -0.008(3)
C122 0.073(5) 0.082(5) 0.119(7) 0.014(5) 0.050(5) -0.016(4)
C123 0.108(7) 0.064(5) 0.322(17) -0.015(7) 0.127(9) -0.030(5)
C1L 0.037(3) 0.047(3) 0.041(3) 0.005(2) 0.006(2) 0.012(2)
C2L 0.033(3) 0.052(3) 0.056(4) 0.004(3) 0.007(2) 0.006(2)
C3L 0.042(3) 0.086(5) 0.073(4) -0.002(4) 0.002(3) -0.006(3)
C4L 0.044(4) 0.124(7) 0.090(6) 0.001(5) 0.016(4) -0.022(4)
C5L 0.048(4) 0.114(6) 0.072(5) 0.014(4) 0.028(3) 0.001(4)
C6L 0.047(3) 0.068(4) 0.051(3) 0.013(3) 0.017(3) 0.011(3)
C7L 0.030(2) 0.045(3) 0.023(2) -0.002(2) 0.0010(19) 0.002(2)
C8L 0.026(2) 0.035(2) 0.027(2) -0.001(2) -0.0021(19) 0.0001(18)
C9L 0.040(3) 0.057(3) 0.031(3) -0.003(2) 0.001(2) 0.012(2)
C10L 0.042(3) 0.057(3) 0.043(3) 0.006(3) -0.004(2) 0.016(2)
C11L 0.055(3) 0.054(3) 0.031(3) 0.012(2) -0.007(2) 0.008(3)
C12L 0.052(3) 0.046(3) 0.024(2) 0.001(2) 0.000(2) -0.004(2)
N1 0.035(2) 0.046(2) 0.048(3) 0.009(2) 0.015(2) 0.0074(18)
N2 0.035(2) 0.036(2) 0.026(2) 0.0000(17) -0.0013(16) -0.0014(16)
O1 0.0373(19) 0.0440(19) 0.050(2) 0.0030(17) 0.0154(16) 0.0057(16)
O2 0.044(2) 0.082(3) 0.043(2) -0.005(2) 0.0002(18) 0.0009(19)
O3 0.057(2) 0.076(3) 0.0283(19) -0.0114(18) -0.0079(17) 0.034(2)
O4 0.0388(18) 0.0379(18) 0.0266(17) 0.0004(14) -0.0038(14) 0.0046(14)
C82 0.051(5) 0.057(5) 0.052(5) 0.006(3) 0.000(3) 0.009(3)
C83 0.074(6) 0.073(6) 0.077(6) 0.004(4) 0.000(4) 0.004(4)
C82A 0.26(3) 0.064(12) 0.18(2) 0.028(13) -0.04(2) 0.049(15)
C81A 0.108(16) 0.071(11) 0.040(10) 0.015(9) 0.003(9) -0.009(10)
C83A 0.115(12) 0.102(11) 0.036(7) 0.025(7) -0.008(7) 0.019(9)
Cl2 0.050(2) 0.113(2) 0.050(3) 0.013(6) 0.0012(17) 0.025(5)
O5 0.30(2) 0.229(12) 0.160(13) -0.101(14) 0.097(16) -0.233(16)
O6 0.141(12) 0.215(16) 0.072(8) 0.019(9) -0.022(7) 0.102(12)
O7 0.160(15) 0.256(16) 0.129(13) -0.073(13) -0.015(10) 0.129(13)
O8 0.077(7) 0.100(8) 0.190(13) -0.071(9) -0.080(8) 0.037(6)

loop_
_atom_type_symbol
_atom_type_description
_atom_type_scat_dispersion_real
_atom_type_scat_dispersion_imag
_atom_type_scat_source
C C 0.0033 0.0016 'International Tables Vol C Tables 4.2.6.8 and 6.1.1.4'
H H 0.0000 0.0000 'International Tables Vol C Tables 4.2.6.8 and 6.1.1.4'
Ag Ag -0.8971 1.1015 'International Tables Vol C Tables 4.2.6.8 and 6.1.1.4'
Cl Cl 0.1484 0.1585 'International Tables Vol C Tables 4.2.6.8 and 6.1.1.4'
N N 0.0061 0.0033 'International Tables Vol C Tables 4.2.6.8 and 6.1.1.4'
O O 0.0106 0.0060 'International Tables Vol C Tables 4.2.6.8 and 6.1.1.4'
Si Si 0.0817 0.0704 'International Tables Vol C Tables 4.2.6.8 and 6.1.1.4'

loop_
_geom_angle_atom_site_label_1
_geom_angle_atom_site_label_2
_geom_angle_atom_site_label_3
_geom_angle
_geom_angle_site_symmetry_1
_geom_angle_site_symmetry_3
Ag2 Ag1 Ag5 80.740(12) . .
C1 Ag1 Ag2 41.05(10) . .
C1 Ag1 Ag5 114.56(11) . .
C1 Ag1 C2 27.93(14) . .
C1 Ag1 C7 117.76(15) . 7_656
C2 Ag1 Ag2 68.81(10) . .
C2 Ag1 Ag5 137.47(10) . .
C7 Ag1 Ag2 77.17(10) 7_656 .
C7 Ag1 Ag5 41.96(10) 7_656 .
C7 Ag1 C2 143.86(14) 7_656 .
O2 Ag1 Ag2 161.00(11) . .
O2 Ag1 Ag5 107.26(10) . .
O2 Ag1 C1 137.76(14) . .
O2 Ag1 C2 111.11(14) . .
O2 Ag1 C7 97.07(14) . 7_656
Ag3 Ag2 Ag1 69.216(12) . .
Ag3 Ag2 Ag6 118.033(15) . 7_656
Ag3 Ag2 Ag7 84.595(14) . 7_656
Ag6 Ag2 Ag1 83.805(13) 7_656 .
Ag7 Ag2 Ag1 122.533(15) 7_656 .
Ag7 Ag2 Ag6 64.502(12) 7_656 7_656
C1 Ag2 Ag1 47.47(13) . .
C1 Ag2 Ag3 51.91(13) . .
C1 Ag2 Ag6 131.27(13) . 7_656
C1 Ag2 Ag7 136.50(13) . 7_656
C1 Ag2 C3 173.71(18) . .
C3 Ag2 Ag1 131.45(12) . .
C3 Ag2 Ag3 134.38(12) . .
C3 Ag2 Ag6 48.26(12) . 7_656
C3 Ag2 Ag7 49.78(12) . 7_656
Ag2 Ag3 Ag4 82.594(13) . .
C1 Ag3 Ag2 42.95(10) . .
C1 Ag3 Ag4 115.25(10) . .
C1 Ag3 O4 88.66(13) . .
C5 Ag3 Ag2 77.88(12) . .
C5 Ag3 Ag4 43.55(12) . .
C5 Ag3 C1 120.70(16) . .
C5 Ag3 N2 120.53(15) . .
C5 Ag3 O4 104.43(14) . .
N2 Ag3 Ag2 158.98(9) . .
N2 Ag3 Ag4 103.60(9) . .
N2 Ag3 C1 118.36(14) . .
N2 Ag3 O4 70.28(11) . .
O4 Ag3 Ag2 96.48(7) . .
O4 Ag3 Ag4 60.90(7) . .
Ag3 Ag4 Ag7 83.617(14) . 7_656
Ag5 Ag4 Ag3 96.816(13) . .
Ag5 Ag4 Ag7 95.264(13) . 7_656
C5 Ag4 Ag3 49.49(13) . .
C5 Ag4 Ag5 128.38(13) . .
C5 Ag4 Ag7 50.35(13) . 7_656
C5 Ag4 C7 174.59(17) . .
C5 Ag4 C8 155.74(17) . .
C7 Ag4 Ag3 127.56(11) . .
C7 Ag4 Ag5 46.23(11) . .
C7 Ag4 Ag7 126.98(11) . 7_656
C7 Ag4 C8 29.66(15) . .
C8 Ag4 Ag3 139.75(10) . .
C8 Ag4 Ag5 75.82(11) . .
C8 Ag4 Ag7 135.92(10) . 7_656
Ag1 Ag5 Ag1 180.0 7_656 .
Ag4 Ag5 Ag1 94.307(11) 7_656 7_656
Ag4 Ag5 Ag1 85.693(11) . 7_656
Ag4 Ag5 Ag1 94.306(11) . .
Ag4 Ag5 Ag1 85.693(11) 7_656 .
Ag4 Ag5 Ag4 180.0 . 7_656
Ag4 Ag5 Ag6 92.250(10) . 7_656
Ag4 Ag5 Ag6 87.751(10) . .
Ag4 Ag5 Ag6 92.248(10) 7_656 .
Ag4 Ag5 Ag6 87.751(10) 7_656 7_656
Ag6 Ag5 Ag1 86.870(10) . 7_656
Ag6 Ag5 Ag1 86.868(10) 7_656 .
Ag6 Ag5 Ag1 93.132(10) 7_656 7_656
Ag6 Ag5 Ag1 93.131(10) . .
Ag6 Ag5 Ag6 180.0 7_656 .
C7 Ag5 Ag1 52.74(12) 7_656 .
C7 Ag5 Ag1 127.26(12) . .
C7 Ag5 Ag1 127.26(12) 7_656 7_656
C7 Ag5 Ag1 52.74(12) . 7_656
C7 Ag5 Ag4 51.48(12) 7_656 7_656
C7 Ag5 Ag4 128.52(12) 7_656 .
C7 Ag5 Ag4 128.52(12) . 7_656
C7 Ag5 Ag4 51.48(12) . .
C7 Ag5 Ag6 53.24(12) 7_656 7_656
C7 Ag5 Ag6 53.24(12) . .
C7 Ag5 Ag6 126.76(12) 7_656 .
C7 Ag5 Ag6 126.76(12) . 7_656
C7 Ag5 C7 180.0 . 7_656
Ag2 Ag6 Ag7 56.945(12) 7_656 .
Ag5 Ag6 Ag2 84.582(11) . 7_656
Ag5 Ag6 Ag7 90.392(12) . .
C3 Ag6 Ag2 41.48(10) 7_656 7_656
C3 Ag6 Ag5 120.68(10) 7_656 .
C3 Ag6 Ag7 45.20(11) 7_656 .
C3 Ag6 C4 28.94(14) 7_656 7_656
C3 Ag6 C7 119.02(15) 7_656 .
C4 Ag6 Ag2 70.26(10) 7_656 7_656
C4 Ag6 Ag5 145.17(10) 7_656 .
C4 Ag6 Ag7 55.90(11) 7_656 .
C7 Ag6 Ag2 79.52(10) . 7_656
C7 Ag6 Ag5 45.44(10) . .
C7 Ag6 Ag7 121.93(10) . .
C7 Ag6 C4 143.30(14) . 7_656
O3 Ag6 Ag2 167.16(10) . 7_656
O3 Ag6 Ag5 107.21(9) . .
O3 Ag6 Ag7 126.31(11) . .
O3 Ag6 C3 129.65(13) . 7_656
O3 Ag6 C4 100.83(13) . 7_656
O3 Ag6 C7 104.91(14) . .
Ag2 Ag7 Ag4 81.070(13) 7_656 7_656
Ag2 Ag7 Ag6 58.554(11) 7_656 .
Ag4 Ag7 Ag6 82.077(14) 7_656 .
C3 Ag7 Ag2 42.35(10) 7_656 7_656
C3 Ag7 Ag4 114.14(10) 7_656 7_656
C3 Ag7 Ag6 44.85(10) 7_656 .
C3 Ag7 C5 118.18(16) 7_656 7_656
C3 Ag7 O1 98.45(13) 7_656 .
C5 Ag7 Ag2 76.00(12) 7_656 7_656
C5 Ag7 Ag4 42.74(12) 7_656 7_656
C5 Ag7 Ag6 113.60(12) 7_656 .
C5 Ag7 O1 100.21(14) 7_656 .
N1 Ag7 Ag2 170.44(10) . 7_656
N1 Ag7 Ag4 99.74(10) . 7_656
N1 Ag7 Ag6 112.01(11) . .
N1 Ag7 C3 130.65(14) . 7_656
N1 Ag7 C5 111.11(16) . 7_656
N1 Ag7 O1 69.56(13) . .
O1 Ag7 Ag2 103.39(8) . 7_656
O1 Ag7 Ag4 58.08(7) . 7_656
O1 Ag7 Ag6 54.40(8) . .
C2 Si1 C11 107.6(2) . .
C2 Si1 C21 105.0(2) . .
C2 Si1 C31 107.9(2) . .
C11 Si1 C21 109.3(2) . .
C31 Si1 C11 117.2(3) . .
C31 Si1 C21 109.1(2) . .
Ag1 C1 Ag3 96.26(15) . .
Ag2 C1 Ag1 91.48(16) . .
Ag2 C1 Ag3 85.14(15) . .
C2 C1 Ag1 88.9(3) . .
C2 C1 Ag2 172.3(4) . .
C2 C1 Ag3 102.4(3) . .
Si1 C2 Ag1 127.9(2) . .
C1 C2 Ag1 63.2(3) . .
C1 C2 Si1 168.2(4) . .
Si1 C11 H11 106.4 . .
C12 C11 Si1 112.4(4) . .
C12 C11 H11 106.4 . .
C13 C11 Si1 114.3(4) . .
C13 C11 H11 106.4 . .
C13 C11 C12 110.5(5) . .
C11 C12 H12A 109.5 . .
C11 C12 H12B 109.5 . .
C11 C12 H12C 109.5 . .
H12A C12 H12B 109.5 . .
H12A C12 H12C 109.5 . .
H12B C12 H12C 109.5 . .
C11 C13 H13A 109.5 . .
C11 C13 H13B 109.5 . .
C11 C13 H13C 109.5 . .
H13A C13 H13B 109.5 . .
H13A C13 H13C 109.5 . .
H13B C13 H13C 109.5 . .
Si1 C21 H21 106.9 . .
C22 C21 Si1 111.8(4) . .
C22 C21 H21 106.9 . .
C23 C21 Si1 113.2(4) . .
C23 C21 H21 106.9 . .
C23 C21 C22 110.9(5) . .
C21 C22 H22A 109.5 . .
C21 C22 H22B 109.5 . .
C21 C22 H22C 109.5 . .
H22A C22 H22B 109.5 . .
H22A C22 H22C 109.5 . .
H22B C22 H22C 109.5 . .
C21 C23 H23A 109.5 . .
C21 C23 H23B 109.5 . .
C21 C23 H23C 109.5 . .
H23A C23 H23B 109.5 . .
H23A C23 H23C 109.5 . .
H23B C23 H23C 109.5 . .
Si1 C31 H31 105.6 . .
C32 C31 Si1 112.5(4) . .
C32 C31 H31 105.6 . .
C33 C31 Si1 115.6(4) . .
C33 C31 H31 105.6 . .
C33 C31 C32 111.1(5) . .
C31 C32 H32A 109.5 . .
C31 C32 H32B 109.5 . .
C31 C32 H32C 109.5 . .
H32A C32 H32B 109.5 . .
H32A C32 H32C 109.5 . .
H32B C32 H32C 109.5 . .
C31 C33 H33A 109.5 . .
C31 C33 H33B 109.5 . .
C31 C33 H33C 109.5 . .
H33A C33 H33B 109.5 . .
H33A C33 H33C 109.5 . .
H33B C33 H33C 109.5 . .
C4 Si2 C41 105.5(2) . .
C4 Si2 C51 105.2(2) . .
C4 Si2 C61 110.6(2) . .
C41 Si2 C61 112.2(2) . .
C51 Si2 C41 111.8(2) . .
C51 Si2 C61 111.1(2) . .
Ag2 C3 Ag6 90.26(16) . 7_656
Ag2 C3 Ag7 87.86(15) . 7_656
Ag6 C3 Ag7 89.95(15) 7_656 7_656
C4 C3 Ag2 170.0(4) . .
C4 C3 Ag6 82.9(3) . 7_656
C4 C3 Ag7 99.3(3) . 7_656
Si2 C4 Ag6 122.6(2) . 7_656
C3 C4 Ag6 68.2(3) . 7_656
C3 C4 Si2 168.7(4) . .
Si2 C41 H41 107.2 . .
C42 C41 Si2 111.6(4) . .
C42 C41 H41 107.2 . .
C42 C41 C43 110.8(5) . .
C43 C41 Si2 112.6(4) . .
C43 C41 H41 107.2 . .
C41 C42 H42A 109.5 . .
C41 C42 H42B 109.5 . .
C41 C42 H42C 109.5 . .
H42A C42 H42B 109.5 . .
H42A C42 H42C 109.5 . .
H42B C42 H42C 109.5 . .
C41 C43 H43A 109.5 . .
C41 C43 H43B 109.5 . .
C41 C43 H43C 109.5 . .
H43A C43 H43B 109.5 . .
H43A C43 H43C 109.5 . .
H43B C43 H43C 109.5 . .
Si2 C51 H51 105.9 . .
C52 C51 Si2 111.6(4) . .
C52 C51 H51 105.9 . .
C52 C51 C53 111.4(4) . .
C53 C51 Si2 115.4(4) . .
C53 C51 H51 105.9 . .
C51 C52 H52A 109.5 . .
C51 C52 H52B 109.5 . .
C51 C52 H52C 109.5 . .
H52A C52 H52B 109.5 . .
H52A C52 H52C 109.5 . .
H52B C52 H52C 109.5 . .
C51 C53 H53A 109.5 . .
C51 C53 H53B 109.5 . .
C51 C53 H53C 109.5 . .
H53A C53 H53B 109.5 . .
H53A C53 H53C 109.5 . .
H53B C53 H53C 109.5 . .
Si2 C61 H61 106.1 . .
C62 C61 Si2 115.6(4) . .
C62 C61 H61 106.1 . .
C62 C61 C63 110.5(5) . .
C63 C61 Si2 111.8(4) . .
C63 C61 H61 106.1 . .
C61 C62 H62A 109.5 . .
C61 C62 H62B 109.5 . .
C61 C62 H62C 109.5 . .
H62A C62 H62B 109.5 . .
H62A C62 H62C 109.5 . .
H62B C62 H62C 109.5 . .
C61 C63 H63A 109.5 . .
C61 C63 H63B 109.5 . .
C61 C63 H63C 109.5 . .
H63A C63 H63B 109.5 . .
H63A C63 H63C 109.5 . .
H63B C63 H63C 109.5 . .
C6 Si3 C81 111.8(6) . .
C6 Si3 C91 108.1(3) . .
C6 Si3 C81A 101.0(6) . .
C71 Si3 C6 108.2(3) . .
C71 Si3 C81 116.6(5) . .
C71 Si3 C91 108.4(4) . .
C71 Si3 C81A 114.7(8) . .
C91 Si3 C81 103.4(7) . .
C81A Si3 C91 115.8(8) . .
Ag3 C5 Ag7 120.9(2) . 7_656
Ag4 C5 Ag3 86.96(17) . .
Ag4 C5 Ag7 86.91(18) . 7_656
C6 C5 Ag3 101.3(4) . .
C6 C5 Ag4 168.9(4) . .
C6 C5 Ag7 95.0(4) . 7_656
C5 C6 Si3 174.1(4) . .
Si3 C71 H71 105.9 . .
C72 C71 Si3 111.9(5) . .
C72 C71 H71 105.9 . .
C73 C71 Si3 113.5(5) . .
C73 C71 H71 105.9 . .
C73 C71 C72 112.8(7) . .
C71 C72 H72A 109.5 . .
C71 C72 H72B 109.5 . .
C71 C72 H72C 109.5 . .
H72A C72 H72B 109.5 . .
H72A C72 H72C 109.5 . .
H72B C72 H72C 109.5 . .
C71 C73 H73A 109.5 . .
C71 C73 H73B 109.5 . .
C71 C73 H73C 109.5 . .
H73A C73 H73B 109.5 . .
H73A C73 H73C 109.5 . .
H73B C73 H73C 109.5 . .
Si3 C81 H81 108.1 . .
C82 C81 Si3 111.5(10) . .
C82 C81 H81 108.1 . .
C82 C81 C83 108.0(13) . .
C83 C81 Si3 113.0(12) . .
C83 C81 H81 108.1 . .
Si3 C91 H91 106.6 . .
C92 C91 Si3 114.1(5) . .
C92 C91 H91 106.6 . .
C93 C91 Si3 111.0(5) . .
C93 C91 H91 106.6 . .
C93 C91 C92 111.5(7) . .
C91 C92 H92A 109.5 . .
C91 C92 H92B 109.5 . .
C91 C92 H92C 109.5 . .
H92A C92 H92B 109.5 . .
H92A C92 H92C 109.5 . .
H92B C92 H92C 109.5 . .
C91 C93 H93A 109.5 . .
C91 C93 H93B 109.5 . .
C91 C93 H93C 109.5 . .
H93A C93 H93B 109.5 . .
H93A C93 H93C 109.5 . .
H93B C93 H93C 109.5 . .
C101 Si4 C8 103.8(2) . .
C101 Si4 C111 109.9(3) . .
C111 Si4 C8 107.0(3) . .
C121 Si4 C8 108.6(2) . .
C121 Si4 C101 117.8(3) . .
C121 Si4 C111 109.1(3) . .
Ag4 C7 Ag1 117.90(18) . 7_656
Ag4 C7 Ag6 120.06(18) . .
Ag5 C7 Ag1 85.30(14) . 7_656
Ag5 C7 Ag4 82.30(15) . .
Ag5 C7 Ag6 81.32(15) . .
Ag6 C7 Ag1 117.58(18) . 7_656
C8 C7 Ag1 97.9(3) . 7_656
C8 C7 Ag4 82.3(3) . .
C8 C7 Ag5 163.9(4) . .
C8 C7 Ag6 110.5(3) . .
Si4 C8 Ag4 116.0(2) . .
C7 C8 Ag4 68.0(3) . .
C7 C8 Si4 174.6(4) . .
Si4 C101 H101 105.6 . .
C102 C101 Si4 116.2(4) . .
C102 C101 H101 105.6 . .
C102 C101 C103 109.1(6) . .
C103 C101 Si4 113.7(5) . .
C103 C101 H101 105.6 . .
C101 C102 H10A 109.5 . .
C101 C102 H10B 109.5 . .
C101 C102 H10C 109.5 . .
H10A C102 H10B 109.5 . .
H10A C102 H10C 109.5 . .
H10B C102 H10C 109.5 . .
C101 C103 H10D 109.5 . .
C101 C103 H10E 109.5 . .
C101 C103 H10F 109.5 . .
H10D C103 H10E 109.5 . .
H10D C103 H10F 109.5 . .
H10E C103 H10F 109.5 . .
Si4 C111 H111 106.3 . .
C112 C111 Si4 113.2(4) . .
C112 C111 H111 106.3 . .
C112 C111 C113 110.6(7) . .
C113 C111 Si4 113.6(5) . .
C113 C111 H111 106.3 . .
C111 C112 H11A 109.5 . .
C111 C112 H11B 109.5 . .
C111 C112 H11C 109.5 . .
H11A C112 H11B 109.5 . .
H11A C112 H11C 109.5 . .
H11B C112 H11C 109.5 . .
C111 C113 H11D 109.5 . .
C111 C113 H11E 109.5 . .
C111 C113 H11F 109.5 . .
H11D C113 H11E 109.5 . .
H11D C113 H11F 109.5 . .
H11E C113 H11F 109.5 . .
Si4 C121 H121 105.8 . .
C122 C121 Si4 117.2(5) . .
C122 C121 H121 105.8 . .
C122 C121 C123 109.1(7) . .
C123 C121 Si4 112.1(5) . .
C123 C121 H121 105.8 . .
C121 C122 H12D 109.5 . .
C121 C122 H12E 109.5 . .
C121 C122 H12F 109.5 . .
H12D C122 H12E 109.5 . .
H12D C122 H12F 109.5 . .
H12E C122 H12F 109.5 . .
C121 C123 H12G 109.5 . .
C121 C123 H12H 109.5 . .
C121 C123 H12I 109.5 . .
H12G C123 H12H 109.5 . .
H12G C123 H12I 109.5 . .
H12H C123 H12I 109.5 . .
O1 C1L C2L 117.9(5) . .
O2 C1L C2L 115.8(5) . .
O2 C1L O1 126.3(5) . .
C3L C2L C1L 120.3(5) . .
N1 C2L C1L 117.5(4) . .
N1 C2L C3L 122.2(5) . .
C2L C3L H3L 120.4 . .
C4L C3L C2L 119.1(7) . .
C4L C3L H3L 120.4 . .
C3L C4L H4L 120.5 . .
C5L C4L C3L 119.0(6) . .
C5L C4L H4L 120.5 . .
C4L C5L H5L 120.4 . .
C4L C5L C6L 119.2(6) . .
C6L C5L H5L 120.4 . .
C5L C6L H6L 118.3 . .
N1 C6L C5L 123.3(6) . .
N1 C6L H6L 118.3 . .
O3 C7L C8L 115.2(4) . .
O4 C7L C8L 119.7(4) . .
O4 C7L O3 125.1(4) . .
C9L C8L C7L 120.2(4) . .
N2 C8L C7L 118.3(4) . .
N2 C8L C9L 121.5(4) . .
C8L C9L H9L 119.9 . .
C10L C9L C8L 120.1(5) . .
C10L C9L H9L 119.9 . .
C9L C10L H10L 120.9 . .
C11L C10L C9L 118.2(5) . .
C11L C10L H10L 120.9 . .
C10L C11L H11L 120.5 . .
C12L C11L C10L 118.9(5) . .
C12L C11L H11L 120.5 . .
C11L C12L H12L 118.4 . .
N2 C12L C11L 123.2(5) . .
N2 C12L H12L 118.4 . .
C2L N1 Ag7 118.3(3) . .
C6L N1 Ag7 124.6(4) . .
C6L N1 C2L 117.1(5) . .
C8L N2 Ag3 116.3(3) . .
C8L N2 C12L 117.9(4) . .
C12L N2 Ag3 125.7(3) . .
C1L O1 Ag7 115.0(3) . .
C1L O2 Ag1 111.0(3) . .
C7L O3 Ag6 113.0(3) . .
C7L O4 Ag3 114.1(3) . .
C81 C82 H82A 109.5 . .
C81 C82 H82B 109.5 . .
C81 C82 H82C 109.5 . .
H82A C82 H82B 109.5 . .
H82A C82 H82C 109.5 . .
H82B C82 H82C 109.5 . .
C81 C83 H83A 109.5 . .
C81 C83 H83B 109.5 . .
C81 C83 H83C 109.5 . .
H83A C83 H83B 109.5 . .
H83A C83 H83C 109.5 . .
H83B C83 H83C 109.5 . .
H82D C82A H82E 109.5 . .
H82D C82A H82F 109.5 . .
H82E C82A H82F 109.5 . .
C81A C82A H82D 109.5 . .
C81A C82A H82E 109.5 . .
C81A C82A H82F 109.5 . .
Si3 C81A H81A 102.6 . .
C82A C81A Si3 119.0(13) . .
C82A C81A H81A 102.6 . .
C82A C81A C83A 113.3(14) . .
C83A C81A Si3 113.7(11) . .
C83A C81A H81A 102.6 . .
C81A C83A H83D 109.5 . .
C81A C83A H83E 109.5 . .
C81A C83A H83F 109.5 . .
H83D C83A H83E 109.5 . .
H83D C83A H83F 109.5 . .
H83E C83A H83F 109.5 . .
O5 Cl2 O8 103.8(12) . .
O6 Cl2 O5 102.7(13) . .
O6 Cl2 O8 101.0(11) . .
O7 Cl2 O5 123.3(15) . .
O7 Cl2 O6 118.1(10) . .
O7 Cl2 O8 105.0(11) . .

loop_
_geom_bond_atom_site_label_1
_geom_bond_atom_site_label_2
_geom_bond_distance
_geom_bond_site_symmetry_2
Ag1 Ag2 3.1407(5) .
Ag1 Ag5 3.1478(4) .
Ag1 C1 2.315(5) .
Ag1 C2 2.594(5) .
Ag1 C7 2.514(4) 7_656
Ag1 O2 2.258(4) .
Ag2 Ag3 3.0174(5) .
Ag2 Ag6 3.1200(5) 7_656
Ag2 Ag7 3.0653(5) 7_656
Ag2 C1 2.063(4) .
Ag2 C3 2.066(4) .
Ag3 Ag4 3.0472(5) .
Ag3 C1 2.383(4) .
Ag3 C5 2.320(5) .
Ag3 N2 2.332(4) .
Ag3 O4 2.459(3) .
Ag4 Ag5 2.8980(4) .
Ag4 Ag7 3.0933(5) 7_656
Ag4 C5 2.102(5) .
Ag4 C7 2.288(4) .
Ag4 C8 2.445(4) .
Ag5 Ag6 2.9297(4) .
Ag5 Ag6 2.9296(4) 7_656
Ag5 C7 2.112(4) .
Ag5 C7 2.112(4) 7_656
Ag6 Ag7 3.3008(6) .
Ag6 C3 2.328(4) 7_656
Ag6 C4 2.488(4) 7_656
Ag6 C7 2.374(4) .
Ag6 O3 2.242(3) .
Ag7 C3 2.342(4) 7_656
Ag7 C5 2.385(5) 7_656
Ag7 N1 2.315(4) .
Ag7 O1 2.483(4) .
Si1 C2 1.856(4) .
Si1 C11 1.875(6) .
Si1 C21 1.895(6) .
Si1 C31 1.870(5) .
C1 C2 1.215(6) .
C11 H11 1.0000 .
C11 C12 1.549(7) .
C11 C13 1.541(9) .
C12 H12A 0.9800 .
C12 H12B 0.9800 .
C12 H12C 0.9800 .
C13 H13A 0.9800 .
C13 H13B 0.9800 .
C13 H13C 0.9800 .
C21 H21 1.0000 .
C21 C22 1.526(7) .
C21 C23 1.514(8) .
C22 H22A 0.9800 .
C22 H22B 0.9800 .
C22 H22C 0.9800 .
C23 H23A 0.9800 .
C23 H23B 0.9800 .
C23 H23C 0.9800 .
C31 H31 1.0000 .
C31 C32 1.539(7) .
C31 C33 1.537(8) .
C32 H32A 0.9800 .
C32 H32B 0.9800 .
C32 H32C 0.9800 .
C33 H33A 0.9800 .
C33 H33B 0.9800 .
C33 H33C 0.9800 .
Si2 C4 1.867(4) .
Si2 C41 1.880(5) .
Si2 C51 1.877(5) .
Si2 C61 1.880(5) .
C3 C4 1.213(6) .
C41 H41 1.0000 .
C41 C42 1.511(7) .
C41 C43 1.528(8) .
C42 H42A 0.9800 .
C42 H42B 0.9800 .
C42 H42C 0.9800 .
C43 H43A 0.9800 .
C43 H43B 0.9800 .
C43 H43C 0.9800 .
C51 H51 1.0000 .
C51 C52 1.519(8) .
C51 C53 1.523(7) .
C52 H52A 0.9800 .
C52 H52B 0.9800 .
C52 H52C 0.9800 .
C53 H53A 0.9800 .
C53 H53B 0.9800 .
C53 H53C 0.9800 .
C61 H61 1.0000 .
C61 C62 1.504(8) .
C61 C63 1.530(7) .
C62 H62A 0.9800 .
C62 H62B 0.9800 .
C62 H62C 0.9800 .
C63 H63A 0.9800 .
C63 H63B 0.9800 .
C63 H63C 0.9800 .
Si3 C6 1.865(5) .
Si3 C71 1.853(7) .
Si3 C81 1.873(13) .
Si3 C91 1.871(7) .
Si3 C81A 1.866(13) .
C5 C6 1.201(7) .
C71 H71 1.0000 .
C71 C72 1.559(10) .
C71 C73 1.513(11) .
C72 H72A 0.9800 .
C72 H72B 0.9800 .
C72 H72C 0.9800 .
C73 H73A 0.9800 .
C73 H73B 0.9800 .
C73 H73C 0.9800 .
C81 H81 1.0000 .
C81 C82 1.514(15) .
C81 C83 1.529(14) .
C91 H91 1.0000 .
C91 C92 1.541(10) .
C91 C93 1.521(10) .
C92 H92A 0.9800 .
C92 H92B 0.9800 .
C92 H92C 0.9800 .
C93 H93A 0.9800 .
C93 H93B 0.9800 .
C93 H93C 0.9800 .
Si4 C8 1.877(5) .
Si4 C101 1.871(6) .
Si4 C111 1.873(7) .
Si4 C121 1.869(6) .
C7 C8 1.221(6) .
C101 H101 1.0000 .
C101 C102 1.511(9) .
C101 C103 1.525(8) .
C102 H10A 0.9800 .
C102 H10B 0.9800 .
C102 H10C 0.9800 .
C103 H10D 0.9800 .
C103 H10E 0.9800 .
C103 H10F 0.9800 .
C111 H111 1.0000 .
C111 C112 1.500(10) .
C111 C113 1.506(9) .
C112 H11A 0.9800 .
C112 H11B 0.9800 .
C112 H11C 0.9800 .
C113 H11D 0.9800 .
C113 H11E 0.9800 .
C113 H11F 0.9800 .
C121 H121 1.0000 .
C121 C122 1.490(10) .
C121 C123 1.531(9) .
C122 H12D 0.9800 .
C122 H12E 0.9800 .
C122 H12F 0.9800 .
C123 H12G 0.9800 .
C123 H12H 0.9800 .
C123 H12I 0.9800 .
C1L C2L 1.528(7) .
C1L O1 1.257(6) .
C1L O2 1.247(6) .
C2L C3L 1.382(8) .
C2L N1 1.344(7) .
C3L H3L 0.9500 .
C3L C4L 1.376(9) .
C4L H4L 0.9500 .
C4L C5L 1.353(10) .
C5L H5L 0.9500 .
C5L C6L 1.373(9) .
C6L H6L 0.9500 .
C6L N1 1.338(7) .
C7L C8L 1.497(6) .
C7L O3 1.253(5) .
C7L O4 1.245(5) .
C8L C9L 1.388(6) .
C8L N2 1.338(6) .
C9L H9L 0.9500 .
C9L C10L 1.377(7) .
C10L H10L 0.9500 .
C10L C11L 1.377(7) .
C11L H11L 0.9500 .
C11L C12L 1.373(7) .
C12L H12L 0.9500 .
C12L N2 1.346(6) .
C82 H82A 0.9800 .
C82 H82B 0.9800 .
C82 H82C 0.9800 .
C83 H83A 0.9800 .
C83 H83B 0.9800 .
C83 H83C 0.9800 .
C82A H82D 0.9800 .
C82A H82E 0.9800 .
C82A H82F 0.9800 .
C82A C81A 1.462(19) .
C81A H81A 1.0000 .
C81A C83A 1.511(16) .
C83A H83D 0.9800 .
C83A H83E 0.9800 .
C83A H83F 0.9800 .
Cl2 O5 1.361(10) .
Cl2 O6 1.360(13) .
Cl2 O7 1.344(12) .
Cl2 O8 1.394(12) .
